data_7018085
loop_
_publ_author_name
'Ross, Tamsyn M.'
'Moubaraki, Boujemaa'
'Batten, Stuart R.'
'Murray, Keith S.'

_publ_section_title
;
 Spin crossover in polymeric and heterometallic Fe(II) species containing
 polytopic dipyridylamino-substituted-triazine ligands.
;
_journal_issue 9
_journal_name_full 'Dalton transactions (Cambridge, England : 2003)'
_journal_page_first 2571
_journal_page_last 2581
_journal_paper_doi 10.1039/c1dt10818b
_journal_volume 41
_journal_year 2012
_chemical_formula_moiety '(C35H36FeN12O4S2), (CH4O)'
_chemical_formula_sum 'C36 H40 Fe N12 O5 S2'
_chemical_formula_weight 840.77
_chemical_name_common trans-(Fe(ii)(NCS)2(DDCr5)).CH3OH
_chemical_name_systematic
;
trans-[Fe(II)(NCS)2(DDCr5)].CH3OH
;
_space_group_IT_number 14
_symmetry_cell_setting monoclinic
_symmetry_space_group_name_Hall '-P 2ybc'
_symmetry_space_group_name_H-M 'P 1 21/c 1'
_atom_sites_solution_hydrogens geom
_atom_sites_solution_primary direct
_atom_sites_solution_secondary difmap
_audit_creation_method SHELXL-97
_cell_angle_alpha 90.00
_cell_angle_beta 104.548(3)
_cell_angle_gamma 90.00
_cell_formula_units_Z 4
_cell_length_a 17.495(2)
_cell_length_b 12.702(2)
_cell_length_c 18.477(2)
_cell_measurement_reflns_used 56749
_cell_measurement_temperature 100(2)
_cell_measurement_theta_max 27.07
_cell_measurement_theta_min 1.20
_cell_volume 3974.3(9)
_computing_cell_refinement 'XDS (Kabsch, 1993)'
_computing_data_collection 'BluIce (McPhillips, 2002)'
_computing_data_reduction 'XDS (Kabsch, 1993)'
_computing_molecular_graphics 'X-Seed (Barbour, 1999)'
_computing_publication_material 'CIFTAB (Sheldrick, 1997)'
_computing_structure_refinement 'SHELXL-97 (Sheldrick, 1997)'
_computing_structure_solution 'SHELXS-97 (Sheldrick, 1997)'
_diffrn_ambient_temperature 100(2)
_diffrn_measured_fraction_theta_full 0.977
_diffrn_measured_fraction_theta_max 0.977
_diffrn_measurement_device_type 'ADSC Quantum 210r'
_diffrn_measurement_method 'Phi Scan'
_diffrn_radiation_monochromator 'Silicon Double Crystal'
_diffrn_radiation_source 'Australian Synchrotron MX1'
_diffrn_radiation_type Synchrotron
_diffrn_radiation_wavelength 0.71079
_diffrn_reflns_av_R_equivalents 0.0785
_diffrn_reflns_av_sigmaI/netI 0.0380
_diffrn_reflns_limit_h_max 22
_diffrn_reflns_limit_h_min -22
_diffrn_reflns_limit_k_max 16
_diffrn_reflns_limit_k_min -15
_diffrn_reflns_limit_l_max 23
_diffrn_reflns_limit_l_min -23
_diffrn_reflns_number 56749
_diffrn_reflns_theta_full 27.07
_diffrn_reflns_theta_max 27.07
_diffrn_reflns_theta_min 1.20
_exptl_absorpt_coefficient_mu 0.543
_exptl_absorpt_correction_T_max 0.9946
_exptl_absorpt_correction_T_min 0.9734
_exptl_absorpt_correction_type multi-scan
_exptl_absorpt_process_details XDS
_exptl_crystal_colour orange
_exptl_crystal_density_diffrn 1.405
_exptl_crystal_density_method 'not measured'
_exptl_crystal_description needle
_exptl_crystal_F_000 1752
_exptl_crystal_size_max 0.05
_exptl_crystal_size_mid 0.01
_exptl_crystal_size_min 0.01
_refine_diff_density_max 1.463
_refine_diff_density_min -1.072
_refine_diff_density_rms 0.108
_refine_ls_extinction_method none
_refine_ls_goodness_of_fit_ref 1.047
_refine_ls_hydrogen_treatment constr
_refine_ls_matrix_type full
_refine_ls_number_parameters 535
_refine_ls_number_reflns 8543
_refine_ls_number_restraints 117
_refine_ls_restrained_S_all 1.079
_refine_ls_R_factor_all 0.0899
_refine_ls_R_factor_gt 0.0807
_refine_ls_shift/su_max 0.000
_refine_ls_shift/su_mean 0.000
_refine_ls_structure_factor_coef Fsqd
_refine_ls_weighting_details 'calc w=1/[\s^2^(Fo^2^)+(0.0963P)^2^+14.2572P] where P=(Fo^2^+2Fc^2^)/3'
_refine_ls_weighting_scheme calc
_refine_ls_wR_factor_gt 0.2059
_refine_ls_wR_factor_ref 0.2129
_reflns_number_gt 7441
_reflns_number_total 8543
_reflns_threshold_expression >2sigma(I)
_cod_data_source_file c1dt10818b.txt
_cod_data_source_block 2
_cod_original_sg_symbol_H-M P21/c
_cod_database_code 7018085

loop_
_symmetry_equiv_pos_as_xyz
'x, y, z'
'-x, y+1/2, -z+1/2'
'-x, -y, -z'
'x, -y-1/2, z-1/2'

loop_
_atom_site_label
_atom_site_type_symbol
_atom_site_fract_x
_atom_site_fract_y
_atom_site_fract_z
_atom_site_U_iso_or_equiv
_atom_site_adp_type
_atom_site_occupancy
_atom_site_symmetry_multiplicity
_atom_site_calc_flag
_atom_site_refinement_flags
_atom_site_disorder_assembly
_atom_site_disorder_group
Fe1 Fe 0.29266(3) 0.23196(4) 0.23512(3) 0.02064(16) Uani 1 1 d . . .
N3 N 0.2161(2) 0.2828(3) 0.06835(18) 0.0259(7) Uani 1 1 d . . .
C6 C 0.2222(2) 0.1711(3) 0.0734(2) 0.0289(8) Uani 1 1 d . . .
N2 N 0.2486(2) 0.1310(3) 0.1419(2) 0.0308(7) Uani 1 1 d . . .
N1 N 0.3694(2) 0.2965(3) 0.17821(17) 0.0279(7) Uani 1 1 d . . .
N10 N 0.3919(2) 0.3624(3) -0.21035(18) 0.0271(7) Uani 1 1 d . . .
C13 C 0.3337(2) 0.3483(3) -0.05082(19) 0.0250(8) Uani 1 1 d . . .
N9 N 0.3745(2) 0.2984(3) -0.09596(17) 0.0257(7) Uani 1 1 d . . .
N6 N 0.3370(2) 0.4528(3) -0.05028(18) 0.0279(7) Uani 1 1 d . . .
N11 N 0.2965(2) 0.6033(3) -0.0013(2) 0.0360(8) Uani 1 1 d . . .
N5 N 0.29441(19) 0.2866(2) -0.01471(16) 0.0233(6) Uani 1 1 d . . .
N7 N 0.2566(2) 0.4447(3) 0.03676(18) 0.0284(7) Uani 1 1 d . . .
N4 N 0.1936(2) 0.3280(3) 0.18469(19) 0.0321(8) Uani 1 1 d . . .
N8 N 0.33637(19) 0.1566(3) -0.17851(18) 0.0256(7) Uani 1 1 d . . .
N12 N 0.2211(2) 0.1602(3) 0.29157(19) 0.0311(7) Uani 1 1 d . C .
C14 C 0.2960(2) 0.4967(3) -0.0055(2) 0.0292(8) Uani 1 1 d . . .
C12 C 0.2570(2) 0.3402(3) 0.02808(19) 0.0234(7) Uani 1 1 d . . .
C7 C 0.1702(2) 0.3363(3) 0.1107(2) 0.0278(8) Uani 1 1 d . . .
C8 C 0.1032(3) 0.3905(4) 0.0744(3) 0.0424(11) Uani 1 1 d . . .
H8 H 0.0886 0.3951 0.0214 0.051 Uiso 1 1 calc R . .
C5 C 0.1992(3) 0.1085(4) 0.0093(3) 0.0411(11) Uani 1 1 d . . .
H5 H 0.1814 0.1393 -0.0389 0.049 Uiso 1 1 calc R . .
C24 C 0.4361(3) 0.4153(3) -0.2481(2) 0.0331(9) Uani 1 1 d . . .
H24 H 0.4189 0.4178 -0.3011 0.040 Uiso 1 1 calc R . .
C11 C 0.1475(3) 0.3739(4) 0.2250(3) 0.0431(11) Uani 1 1 d . . .
H11 H 0.1627 0.3675 0.2779 0.052 Uiso 1 1 calc R . .
C20 C 0.4187(2) 0.3586(3) -0.1357(2) 0.0272(8) Uani 1 1 d . . .
C19 C 0.3680(2) 0.1875(3) -0.1081(2) 0.0268(8) Uani 1 1 d . . .
C18 C 0.3964(3) 0.1175(4) -0.0496(2) 0.0385(10) Uani 1 1 d . . .
H18 H 0.4182 0.1421 -0.0002 0.046 Uiso 1 1 calc R . .
C3 C 0.2276(3) -0.0414(4) 0.0896(4) 0.0538(15) Uani 1 1 d . . .
H3 H 0.2290 -0.1155 0.0968 0.065 Uiso 1 1 calc R . .
C17 C 0.3919(3) 0.0107(4) -0.0658(3) 0.0467(12) Uani 1 1 d . . .
H17 H 0.4102 -0.0396 -0.0273 0.056 Uiso 1 1 calc R . .
C23 C 0.5053(3) 0.4659(4) -0.2137(3) 0.0424(11) Uani 1 1 d . . .
H23 H 0.5347 0.5026 -0.2424 0.051 Uiso 1 1 calc R . .
C35 C 0.1726(2) 0.1327(4) 0.3198(2) 0.0400(11) Uani 1 1 d D . .
C21 C 0.4875(3) 0.4081(4) -0.0969(3) 0.0381(10) Uani 1 1 d . . .
H21 H 0.5040 0.4043 -0.0439 0.046 Uiso 1 1 calc R . .
C15 C 0.3342(3) 0.0527(3) -0.1934(2) 0.0343(9) Uani 1 1 d . . .
H15 H 0.3136 0.0300 -0.2435 0.041 Uiso 1 1 calc R . .
C9 C 0.0578(3) 0.4379(4) 0.1163(3) 0.0508(13) Uani 1 1 d . . .
H9 H 0.0117 0.4763 0.0926 0.061 Uiso 1 1 calc R . .
C10 C 0.0802(3) 0.4288(5) 0.1928(3) 0.0541(14) Uani 1 1 d . . .
H10 H 0.0495 0.4601 0.2228 0.065 Uiso 1 1 calc R . .
C4 C 0.2032(3) -0.0002(4) 0.0184(4) 0.0512(14) Uani 1 1 d . . .
H4 H 0.1894 -0.0455 -0.0238 0.061 Uiso 1 1 calc R . .
C22 C 0.5313(3) 0.4627(4) -0.1365(3) 0.0437(11) Uani 1 1 d . . .
H22 H 0.5785 0.4975 -0.1114 0.052 Uiso 1 1 calc R . .
C2 C 0.2501(3) 0.0254(3) 0.1503(3) 0.0426(11) Uani 1 1 d . . .
H2 H 0.2669 -0.0037 0.1991 0.051 Uiso 1 1 calc R . .
C16 C 0.3605(3) -0.0218(4) -0.1390(3) 0.0457(12) Uani 1 1 d . . .
H16 H 0.3572 -0.0945 -0.1513 0.055 Uiso 1 1 calc R . .
C1 C 0.4245(2) 0.2858(3) 0.1537(2) 0.0291(8) Uani 1 1 d . . .
S1 S 0.50203(7) 0.27024(11) 0.11994(7) 0.0415(3) Uani 1 1 d . . .
O4 O 0.2205(3) 0.7467(3) -0.1293(2) 0.0606(11) Uani 1 1 d D B .
C25 C 0.2609(2) 0.6564(4) 0.0530(3) 0.0399(10) Uani 1 1 d D . .
H25A H 0.2858 0.7264 0.0649 0.048 Uiso 1 1 calc R . .
H25B H 0.2721 0.6148 0.0998 0.048 Uiso 1 1 calc R . .
C34 C 0.3318(3) 0.6637(4) -0.0526(2) 0.0402(10) Uani 1 1 d D . .
H34A H 0.3819 0.6295 -0.0551 0.048 Uiso 1 1 calc R . .
H34B H 0.3447 0.7353 -0.0318 0.048 Uiso 1 1 calc R . .
C33 C 0.2805(3) 0.6731(4) -0.1293(2) 0.0456(11) Uani 1 1 d D . .
H33A H 0.3121 0.6964 -0.1639 0.055 Uiso 1 1 calc R . .
H33B H 0.2569 0.6038 -0.1465 0.055 Uiso 1 1 calc R . .
C26 C 0.1744(2) 0.6702(4) 0.0255(3) 0.0417(10) Uani 1 1 d D . .
H26A H 0.1618 0.7199 -0.0171 0.050 Uiso 1 1 calc R . .
H26B H 0.1485 0.6020 0.0091 0.050 Uiso 1 1 calc R . .
O1 O 0.1486(2) 0.7116(3) 0.0882(2) 0.0485(9) Uani 1 1 d D . .
C27 C 0.0657(3) 0.7196(4) 0.0751(4) 0.0529(14) Uani 1 1 d D A .
H27A H 0.0511 0.7038 0.1224 0.063 Uiso 1 1 calc R . .
H27B H 0.0412 0.6648 0.0385 0.063 Uiso 1 1 calc R . .
C32 C 0.1606(4) 0.7515(6) -0.1991(3) 0.074(2) Uani 1 1 d D . .
C28 C 0.0313(4) 0.8227(5) 0.0471(4) 0.0680(17) Uani 1 1 d DU . .
O3 O 0.0866(4) 0.8846(5) -0.1549(3) 0.099(2) Uani 1 1 d D . .
O2B O 0.0327(4) 0.8027(6) -0.0337(4) 0.0522(18) Uani 0.50 1 d PDU A 1
C29 C -0.0071(5) 0.8833(8) -0.0748(4) 0.093(2) Uani 1 1 d DU . .
O2A O 0.0500(5) 0.8835(8) -0.0079(5) 0.071(2) Uani 0.50 1 d PDU A 2
C31B C 0.0816(5) 0.7809(10) -0.1902(7) 0.084(4) Uani 0.60 1 d PDU B 2
C31A C 0.1320(9) 0.8615(7) -0.2076(7) 0.064(4) Uani 0.40 1 d PDU B 1
C30 C 0.0086(5) 0.8964(9) -0.1493(5) 0.109(3) Uani 1 1 d DU A .
H30A H -0.0245 0.8449 -0.1836 0.131 Uiso 1 1 calc R . .
H30B H -0.0097 0.9675 -0.1679 0.131 Uiso 1 1 calc R . .
S2A S 0.1088(2) 0.0795(3) 0.3599(2) 0.0701(11) Uani 0.70 1 d PD C 1
S2B S 0.0960(4) 0.1368(8) 0.3573(4) 0.071(3) Uani 0.30 1 d PD C 2
O5 O 0.3807(3) 0.8313(5) 0.2075(3) 0.0892(16) Uani 1 1 d DU . .
H5A H 0.4066 0.8103 0.2497 0.107 Uiso 1 1 calc R . .
C36 C 0.4305(4) 0.8332(6) 0.1575(4) 0.0746(19) Uani 1 1 d DU . .
H36A H 0.4129 0.8887 0.1202 0.112 Uiso 1 1 calc R . .
H36B H 0.4280 0.7649 0.1323 0.112 Uiso 1 1 calc R . .
H36C H 0.4850 0.8472 0.1856 0.112 Uiso 1 1 calc R . .

loop_
_atom_site_aniso_label
_atom_site_aniso_U_11
_atom_site_aniso_U_22
_atom_site_aniso_U_33
_atom_site_aniso_U_23
_atom_site_aniso_U_13
_atom_site_aniso_U_12
Fe1 0.0265(3) 0.0215(3) 0.0190(3) -0.00033(19) 0.0152(2) -0.00343(19)
N3 0.0342(17) 0.0242(16) 0.0246(15) -0.0027(12) 0.0172(13) 0.0018(13)
C6 0.0307(19) 0.0250(19) 0.038(2) -0.0072(16) 0.0218(17) -0.0027(15)
N2 0.0321(17) 0.0227(16) 0.0433(19) 0.0002(14) 0.0203(15) -0.0023(13)
N1 0.0315(17) 0.0342(18) 0.0221(15) -0.0006(13) 0.0145(13) -0.0090(14)
N10 0.0334(17) 0.0260(16) 0.0272(16) -0.0004(13) 0.0176(13) 0.0016(13)
C13 0.0299(18) 0.0301(19) 0.0181(16) -0.0045(14) 0.0117(14) 0.0034(15)
N9 0.0372(17) 0.0241(16) 0.0218(14) -0.0036(12) 0.0187(13) 0.0019(13)
N6 0.0375(18) 0.0255(16) 0.0265(16) -0.0062(13) 0.0188(14) -0.0008(13)
N11 0.0385(19) 0.0275(18) 0.049(2) -0.0079(16) 0.0236(17) -0.0022(14)
N5 0.0326(17) 0.0230(15) 0.0185(14) -0.0032(12) 0.0143(12) 0.0006(12)
N7 0.0358(18) 0.0263(16) 0.0285(16) -0.0055(13) 0.0180(14) -0.0009(13)
N4 0.0428(19) 0.0304(18) 0.0325(17) -0.0058(14) 0.0269(15) -0.0030(15)
N8 0.0328(17) 0.0236(16) 0.0262(15) -0.0041(13) 0.0181(13) 0.0031(13)
N12 0.0344(18) 0.0349(19) 0.0281(16) 0.0002(14) 0.0153(14) -0.0028(14)
C14 0.036(2) 0.0258(19) 0.0299(19) -0.0069(16) 0.0160(16) -0.0009(15)
C12 0.0287(18) 0.0261(18) 0.0183(16) -0.0044(14) 0.0112(14) 0.0011(14)
C7 0.036(2) 0.0237(18) 0.0315(19) -0.0038(15) 0.0223(16) 0.0004(15)
C8 0.044(3) 0.044(3) 0.045(3) 0.001(2) 0.025(2) 0.010(2)
C5 0.040(2) 0.041(3) 0.050(3) -0.020(2) 0.025(2) -0.0079(19)
C24 0.041(2) 0.030(2) 0.036(2) -0.0011(17) 0.0246(18) -0.0032(17)
C11 0.059(3) 0.045(3) 0.038(2) -0.004(2) 0.036(2) 0.006(2)
C20 0.035(2) 0.0245(18) 0.0274(18) -0.0041(15) 0.0176(16) 0.0021(15)
C19 0.037(2) 0.0261(19) 0.0236(17) 0.0003(15) 0.0202(16) 0.0039(15)
C18 0.055(3) 0.036(2) 0.030(2) 0.0046(18) 0.0190(19) 0.010(2)
C3 0.046(3) 0.024(2) 0.099(5) -0.011(3) 0.032(3) -0.0041(19)
C17 0.071(3) 0.029(2) 0.045(3) 0.010(2) 0.024(2) 0.014(2)
C23 0.043(2) 0.039(2) 0.055(3) -0.005(2) 0.029(2) -0.009(2)
C35 0.037(2) 0.057(3) 0.0260(19) 0.0060(19) 0.0067(17) -0.016(2)
C21 0.040(2) 0.040(2) 0.037(2) -0.0122(19) 0.0156(19) -0.0042(19)
C15 0.045(2) 0.026(2) 0.036(2) -0.0073(17) 0.0177(18) 0.0062(17)
C9 0.055(3) 0.048(3) 0.061(3) 0.008(2) 0.035(3) 0.019(2)
C10 0.066(3) 0.055(3) 0.058(3) 0.002(3) 0.047(3) 0.017(3)
C4 0.044(3) 0.039(3) 0.080(4) -0.032(3) 0.032(3) -0.012(2)
C22 0.043(3) 0.042(3) 0.051(3) -0.011(2) 0.022(2) -0.013(2)
C2 0.038(2) 0.023(2) 0.069(3) 0.000(2) 0.020(2) -0.0021(17)
C16 0.063(3) 0.024(2) 0.056(3) -0.002(2) 0.025(2) 0.009(2)
C1 0.034(2) 0.032(2) 0.0231(17) 0.0009(15) 0.0097(16) -0.0060(16)
S1 0.0372(6) 0.0536(7) 0.0416(6) -0.0001(5) 0.0244(5) -0.0065(5)
O4 0.086(3) 0.046(2) 0.046(2) 0.0061(17) 0.011(2) 0.025(2)
C25 0.041(2) 0.028(2) 0.055(3) -0.015(2) 0.021(2) -0.0042(18)
C34 0.040(2) 0.031(2) 0.056(3) -0.003(2) 0.022(2) -0.0049(18)
C33 0.051(3) 0.041(3) 0.051(3) 0.000(2) 0.024(2) 0.001(2)
C26 0.046(3) 0.035(2) 0.049(3) -0.003(2) 0.021(2) -0.0011(19)
O1 0.048(2) 0.043(2) 0.063(2) -0.0087(17) 0.0297(17) 0.0058(15)
C27 0.041(3) 0.045(3) 0.081(4) -0.006(3) 0.031(3) 0.001(2)
C32 0.084(5) 0.081(5) 0.048(3) 0.007(3) 0.001(3) 0.027(4)
C28 0.055(3) 0.067(4) 0.089(4) 0.027(3) 0.032(3) 0.012(3)
O3 0.127(5) 0.103(4) 0.076(3) 0.020(3) 0.042(3) 0.055(4)
O2B 0.047(4) 0.037(4) 0.068(4) 0.021(3) 0.006(3) -0.008(3)
C29 0.063(4) 0.115(6) 0.096(5) 0.024(5) 0.013(4) 0.016(4)
O2A 0.071(5) 0.070(5) 0.078(5) 0.012(5) 0.027(4) -0.002(4)
C31B 0.081(7) 0.091(7) 0.072(6) -0.007(6) 0.004(5) 0.025(6)
C31A 0.074(8) 0.049(7) 0.054(7) 0.009(6) -0.008(6) 0.017(6)
C30 0.089(5) 0.134(7) 0.104(6) 0.037(5) 0.023(5) -0.001(5)
S2A 0.0481(14) 0.119(3) 0.0415(13) 0.0301(19) 0.0093(10) -0.0428(17)
S2B 0.048(3) 0.140(8) 0.030(2) 0.020(4) 0.016(2) -0.050(4)
O5 0.068(3) 0.111(4) 0.083(3) 0.006(3) 0.008(3) 0.011(3)
C36 0.072(4) 0.076(4) 0.071(4) -0.021(3) 0.010(3) 0.012(3)

loop_
_atom_type_symbol
_atom_type_description
_atom_type_scat_dispersion_real
_atom_type_scat_dispersion_imag
_atom_type_scat_source
C C 0.0033 0.0016 'International Tables Vol C Tables 4.2.6.8 and 6.1.1.4'
H H 0.0000 0.0000 'International Tables Vol C Tables 4.2.6.8 and 6.1.1.4'
N N 0.0061 0.0033 'International Tables Vol C Tables 4.2.6.8 and 6.1.1.4'
O O 0.0106 0.0060 'International Tables Vol C Tables 4.2.6.8 and 6.1.1.4'
S S 0.1246 0.1234 'International Tables Vol C Tables 4.2.6.8 and 6.1.1.4'
Fe Fe 0.3463 0.8444 'International Tables Vol C Tables 4.2.6.8 and 6.1.1.4'

loop_
_geom_angle_atom_site_label_1
_geom_angle_atom_site_label_2
_geom_angle_atom_site_label_3
_geom_angle
_geom_angle_site_symmetry_1
_geom_angle_site_symmetry_3
N12 Fe1 N1 176.47(15) . .
N12 Fe1 N8 93.71(13) . 4_566
N1 Fe1 N8 87.76(12) . 4_566
N12 Fe1 N2 90.02(13) . .
N1 Fe1 N2 88.69(13) . .
N8 Fe1 N2 175.10(13) 4_566 .
N12 Fe1 N4 86.75(14) . .
N1 Fe1 N4 96.39(13) . .
N8 Fe1 N4 92.67(13) 4_566 .
N2 Fe1 N4 84.37(13) . .
N12 Fe1 N10 92.19(13) . 4_566
N1 Fe1 N10 84.72(13) . 4_566
N8 Fe1 N10 85.59(13) 4_566 4_566
N2 Fe1 N10 97.45(13) . 4_566
N4 Fe1 N10 177.90(12) . 4_566
C12 N3 C6 121.8(3) . .
C12 N3 C7 119.3(3) . .
C6 N3 C7 118.8(3) . .
N2 C6 C5 122.9(4) . .
N2 C6 N3 116.4(3) . .
C5 C6 N3 120.6(4) . .
C6 N2 C2 118.8(4) . .
C6 N2 Fe1 120.4(3) . .
C2 N2 Fe1 120.8(3) . .
C1 N1 Fe1 148.4(3) . .
C20 N10 C24 116.9(4) . .
C20 N10 Fe1 119.8(3) . 4_565
C24 N10 Fe1 122.7(3) . 4_565
N5 C13 N6 127.9(3) . .
N5 C13 N9 116.4(3) . .
N6 C13 N9 115.7(3) . .
C13 N9 C20 119.9(3) . .
C13 N9 C19 121.0(3) . .
C20 N9 C19 118.9(3) . .
C13 N6 C14 112.9(3) . .
C14 N11 C34 118.8(3) . .
C14 N11 C25 120.0(4) . .
C34 N11 C25 121.2(4) . .
C13 N5 C12 112.9(3) . .
C12 N7 C14 113.7(3) . .
C7 N4 C11 117.3(4) . .
C7 N4 Fe1 120.1(3) . .
C11 N4 Fe1 122.3(3) . .
C19 N8 C15 118.0(4) . .
C19 N8 Fe1 121.2(3) . 4_565
C15 N8 Fe1 120.8(3) . 4_565
C35 N12 Fe1 169.2(4) . .
N7 C14 N6 125.9(4) . .
N7 C14 N11 117.2(3) . .
N6 C14 N11 116.9(4) . .
N5 C12 N7 126.6(3) . .
N5 C12 N3 117.0(3) . .
N7 C12 N3 116.4(3) . .
N4 C7 C8 123.0(4) . .
N4 C7 N3 117.1(4) . .
C8 C7 N3 119.9(4) . .
C7 C8 C9 118.9(5) . .
C7 C8 H8 120.5 . .
C9 C8 H8 120.5 . .
C4 C5 C6 117.8(5) . .
C4 C5 H5 121.1 . .
C6 C5 H5 121.1 . .
N10 C24 C23 123.2(4) . .
N10 C24 H24 118.4 . .
C23 C24 H24 118.4 . .
N4 C11 C10 122.9(4) . .
N4 C11 H11 118.5 . .
C10 C11 H11 118.5 . .
N10 C20 C21 123.4(4) . .
N10 C20 N9 117.1(3) . .
C21 C20 N9 119.4(4) . .
N8 C19 C18 123.2(4) . .
N8 C19 N9 116.0(3) . .
C18 C19 N9 120.7(4) . .
C17 C18 C19 117.9(4) . .
C17 C18 H18 121.0 . .
C19 C18 H18 121.0 . .
C4 C3 C2 119.9(5) . .
C4 C3 H3 120.1 . .
C2 C3 H3 120.1 . .
C18 C17 C16 119.1(4) . .
C18 C17 H17 120.4 . .
C16 C17 H17 120.4 . .
C24 C23 C22 119.0(4) . .
C24 C23 H23 120.5 . .
C22 C23 H23 120.5 . .
N12 C35 S2A 173.0(5) . .
N12 C35 S2B 160.3(6) . .
S2A C35 S2B 26.7(3) . .
C22 C21 C20 118.7(4) . .
C22 C21 H21 120.7 . .
C20 C21 H21 120.7 . .
N8 C15 C16 122.6(4) . .
N8 C15 H15 118.7 . .
C16 C15 H15 118.7 . .
C10 C9 C8 119.1(5) . .
C10 C9 H9 120.5 . .
C8 C9 H9 120.5 . .
C11 C10 C9 118.8(4) . .
C11 C10 H10 120.6 . .
C9 C10 H10 120.6 . .
C3 C4 C5 119.1(5) . .
C3 C4 H4 120.5 . .
C5 C4 H4 120.5 . .
C21 C22 C23 118.8(4) . .
C21 C22 H22 120.6 . .
C23 C22 H22 120.6 . .
N2 C2 C3 121.5(5) . .
N2 C2 H2 119.2 . .
C3 C2 H2 119.2 . .
C15 C16 C17 119.1(4) . .
C15 C16 H16 120.4 . .
C17 C16 H16 120.4 . .
N1 C1 S1 179.6(4) . .
C33 O4 C32 113.7(4) . .
N11 C25 C26 113.0(4) . .
N11 C25 H25A 109.0 . .
C26 C25 H25A 109.0 . .
N11 C25 H25B 109.0 . .
C26 C25 H25B 109.0 . .
H25A C25 H25B 107.8 . .
N11 C34 C33 114.1(4) . .
N11 C34 H34A 108.7 . .
C33 C34 H34A 108.7 . .
N11 C34 H34B 108.7 . .
C33 C34 H34B 108.7 . .
H34A C34 H34B 107.6 . .
O4 C33 C34 109.1(4) . .
O4 C33 H33A 109.9 . .
C34 C33 H33A 109.9 . .
O4 C33 H33B 109.9 . .
C34 C33 H33B 109.9 . .
H33A C33 H33B 108.3 . .
O1 C26 C25 105.4(4) . .
O1 C26 H26A 110.7 . .
C25 C26 H26A 110.7 . .
O1 C26 H26B 110.7 . .
C25 C26 H26B 110.7 . .
H26A C26 H26B 108.8 . .
C27 O1 C26 113.8(4) . .
O1 C27 C28 115.7(4) . .
O1 C27 H27A 108.4 . .
C28 C27 H27A 108.4 . .
O1 C27 H27B 108.4 . .
C28 C27 H27B 108.4 . .
H27A C27 H27B 107.4 . .
O4 C32 C31A 106.6(7) . .
O4 C32 C31B 113.5(7) . .
C31A C32 C31B 58.2(8) . .
O2A C28 C27 127.0(6) . .
O2A C28 O2B 46.0(5) . .
C27 C28 O2B 95.2(5) . .
C30 O3 C31A 141.9(9) . .
C30 O3 C31B 100.3(8) . .
C31A O3 C31B 59.5(7) . .
C29 O2B C28 106.9(6) . .
O2B C29 O2A 49.2(5) . .
O2B C29 C30 114.6(8) . .
O2A C29 C30 124.9(8) . .
C29 O2A C28 114.0(8) . .
O3 C31B C32 108.9(8) . .
O3 C31A C32 110.6(8) . .
O3 C30 C29 117.9(7) . .
O3 C30 H30A 107.8 . .
C29 C30 H30A 107.8 . .
O3 C30 H30B 107.8 . .
C29 C30 H30B 107.8 . .
H30A C30 H30B 107.2 . .
C36 O5 H5A 109.5 . .
O5 C36 H36A 109.5 . .
O5 C36 H36B 109.5 . .
H36A C36 H36B 109.5 . .
O5 C36 H36C 109.5 . .
H36A C36 H36C 109.5 . .
H36B C36 H36C 109.5 . .

loop_
_geom_bond_atom_site_label_1
_geom_bond_atom_site_label_2
_geom_bond_distance
_geom_bond_site_symmetry_2
Fe1 N12 2.034(3) .
Fe1 N1 2.071(3) .
Fe1 N8 2.126(3) 4_566
Fe1 N2 2.130(4) .
Fe1 N4 2.133(4) .
Fe1 N10 2.141(3) 4_566
N3 C12 1.366(5) .
N3 C6 1.424(5) .
N3 C7 1.426(5) .
C6 N2 1.335(6) .
C6 C5 1.399(6) .
N2 C2 1.350(6) .
N1 C1 1.170(5) .
N10 C20 1.341(5) .
N10 C24 1.345(5) .
N10 Fe1 2.141(3) 4_565
C13 N5 1.327(5) .
C13 N6 1.329(5) .
C13 N9 1.381(4) .
N9 C20 1.417(5) .
N9 C19 1.427(5) .
N6 C14 1.346(5) .
N11 C14 1.356(5) .
N11 C34 1.471(6) .
N11 C25 1.471(5) .
N5 C12 1.333(4) .
N7 C12 1.337(5) .
N7 C14 1.339(5) .
N4 C7 1.330(5) .
N4 C11 1.358(5) .
N8 C19 1.339(5) .
N8 C15 1.348(5) .
N8 Fe1 2.126(3) 4_565
N12 C35 1.156(5) .
C7 C8 1.378(6) .
C8 C9 1.379(6) .
C8 H8 0.9500 .
C5 C4 1.391(7) .
C5 H5 0.9500 .
C24 C23 1.377(7) .
C24 H24 0.9500 .
C11 C10 1.370(8) .
C11 H11 0.9500 .
C20 C21 1.387(6) .
C19 C18 1.390(6) .
C18 C17 1.388(7) .
C18 H18 0.9500 .
C3 C4 1.380(9) .
C3 C2 1.383(8) .
C3 H3 0.9500 .
C17 C16 1.389(7) .
C17 H17 0.9500 .
C23 C22 1.384(7) .
C23 H23 0.9500 .
C35 S2A 1.634(4) .
C35 S2B 1.657(5) .
C21 C22 1.373(7) .
C21 H21 0.9500 .
C15 C16 1.372(7) .
C15 H15 0.9500 .
C9 C10 1.373(8) .
C9 H9 0.9500 .
C10 H10 0.9500 .
C4 H4 0.9500 .
C22 H22 0.9500 .
C2 H2 0.9500 .
C16 H16 0.9500 .
C1 S1 1.642(4) .
O4 C33 1.406(6) .
O4 C32 1.445(7) .
C25 C26 1.480(4) .
C25 H25A 0.9900 .
C25 H25B 0.9900 .
C34 C33 1.480(4) .
C34 H34A 0.9900 .
C34 H34B 0.9900 .
C33 H33A 0.9900 .
C33 H33B 0.9900 .
C26 O1 1.445(5) .
C26 H26A 0.9900 .
C26 H26B 0.9900 .
O1 C27 1.414(6) .
C27 C28 1.479(4) .
C27 H27A 0.9900 .
C27 H27B 0.9900 .
C32 C31A 1.480(4) .
C32 C31B 1.480(4) .
C28 O2A 1.381(9) .
C28 O2B 1.521(9) .
O3 C30 1.403(9) .
O3 C31A 1.433(12) .
O3 C31B 1.464(11) .
O2B C29 1.359(9) .
C29 O2A 1.380(10) .
C29 C30 1.479(4) .
C30 H30A 0.9900 .
C30 H30B 0.9900 .
O5 C36 1.419(7) .
O5 H5A 0.8400 .
C36 H36A 0.9800 .
C36 H36B 0.9800 .
C36 H36C 0.9800 .

loop_
_geom_hbond_atom_site_label_D
_geom_hbond_atom_site_label_H
_geom_hbond_atom_site_label_A
_geom_hbond_distance_DH
_geom_hbond_distance_HA
_geom_hbond_distance_DA
_geom_hbond_angle_DHA
_geom_hbond_site_symmetry_A
O5 H5A S1 0.84 2.59 3.419(5) 171.8 2_655
